data_4085817
loop_
_publ_author_name
'Wei, Yun'
'Wang, Shaowu'
'Zhou, Shuangliu'
'Feng, Zhijun'
'Guo, Liping'
'Zhu, Xiancui'
'Mu, Xiaolong'
'Yao, Fangshi'

_publ_section_title
;
 Aluminum Alkyl Complexes Supported by Bidentate N,N Ligands: Synthesis,
 Structure, and Catalytic Activity for Guanylation of Amines
;
_journal_issue 10
_journal_name_full Organometallics
_journal_page_first 1882
_journal_paper_doi 10.1021/acs.organomet.5b00101
_journal_volume 34
_journal_year 2015
_chemical_formula_sum 'C17 H17 Al N2'
_chemical_formula_weight 276.31
_chemical_name_systematic
; 
 ? 
;
_space_group_IT_number 14
_symmetry_cell_setting monoclinic
_symmetry_space_group_name_Hall '-P 2ybc'
_symmetry_space_group_name_H-M 'P 1 21/c 1'
_atom_sites_solution_hydrogens geom
_atom_sites_solution_primary direct
_atom_sites_solution_secondary difmap
_audit_creation_method SHELXL-97
_cell_angle_alpha 90.00
_cell_angle_beta 91.231(2)
_cell_angle_gamma 90.00
_cell_formula_units_Z 8
_cell_length_a 12.3588(18)
_cell_length_b 7.2202(11)
_cell_length_c 34.687(5)
_cell_measurement_reflns_used 4485
_cell_measurement_temperature 293(2)
_cell_measurement_theta_max 24.86
_cell_measurement_theta_min 2.35
_cell_volume 3094.5(8)
_computing_cell_refinement 'Bruker SMART'
_computing_data_collection 'Bruker SMART'
_computing_data_reduction 'Bruker SAINT'
_computing_molecular_graphics 'Bruker SHELXTL'
_computing_publication_material 'Bruker SHELXTL'
_computing_structure_refinement 'SHELXL-97 (Sheldrick, 1997)'
_computing_structure_solution 'SHELXS-97 (Sheldrick, 1990)'
_diffrn_ambient_temperature 293(2)
_diffrn_measured_fraction_theta_full 0.986
_diffrn_measured_fraction_theta_max 0.986
_diffrn_measurement_device_type 'CCD area detector'
_diffrn_measurement_method 'phi and omega scans'
_diffrn_radiation_monochromator graphite
_diffrn_radiation_source 'fine-focus sealed tube'
_diffrn_radiation_type MoK\a
_diffrn_radiation_wavelength 0.71073
_diffrn_reflns_av_R_equivalents 0.0594
_diffrn_reflns_av_sigmaI/netI 0.0612
_diffrn_reflns_limit_h_max 14
_diffrn_reflns_limit_h_min -16
_diffrn_reflns_limit_k_max 9
_diffrn_reflns_limit_k_min -8
_diffrn_reflns_limit_l_max 45
_diffrn_reflns_limit_l_min -45
_diffrn_reflns_number 25505
_diffrn_reflns_theta_full 27.61
_diffrn_reflns_theta_max 27.61
_diffrn_reflns_theta_min 1.65
_exptl_absorpt_coefficient_mu 0.123
_exptl_absorpt_correction_T_max 0.9878
_exptl_absorpt_correction_T_min 0.9842
_exptl_absorpt_correction_type multi-scan
_exptl_crystal_colour yellow
_exptl_crystal_density_diffrn 1.186
_exptl_crystal_density_method 'not measured'
_exptl_crystal_description block
_exptl_crystal_F_000 1168
_exptl_crystal_size_max 0.13
_exptl_crystal_size_mid 0.12
_exptl_crystal_size_min 0.10
_refine_diff_density_max 0.324
_refine_diff_density_min -0.225
_refine_diff_density_rms 0.047
_refine_ls_extinction_method none
_refine_ls_goodness_of_fit_ref 1.018
_refine_ls_hydrogen_treatment mixed
_refine_ls_matrix_type full
_refine_ls_number_parameters 365
_refine_ls_number_reflns 7102
_refine_ls_number_restraints 0
_refine_ls_restrained_S_all 1.018
_refine_ls_R_factor_all 0.1414
_refine_ls_R_factor_gt 0.0687
_refine_ls_shift/su_max 0.001
_refine_ls_shift/su_mean 0.000
_refine_ls_structure_factor_coef Fsqd
_refine_ls_weighting_details 'calc w=1/[\s^2^(Fo^2^)+(0.0659P)^2^+1.8060P] where P=(Fo^2^+2Fc^2^)/3'
_refine_ls_weighting_scheme calc
_refine_ls_wR_factor_gt 0.1563
_refine_ls_wR_factor_ref 0.1882
_reflns_number_gt 3622
_reflns_number_total 7102
_reflns_threshold_expression >2sigma(I)
_cod_data_source_file om5b00101_si_002.cif
_cod_data_source_block 120712b
_cod_depositor_comments
;
The following automatic conversions were performed:

'_symmetry_cell_setting' value 'Monoclinic' changed to 'monoclinic'
according to
/usr/data/users/saulius/crontab/automatic-downloads/rss-feeds/ACS/lib/dictionaries/cif_core.dic
dictionary named 'cif_core.dic' version 2.4.2 from 2011-04-26.

Automatic conversion script
Id: cif_fix_values 3271 2015-04-21 07:52:19Z andrius 

 Adding full bibliography for 4085814--4085820.cif.
;
_cod_original_sg_symbol_H-M P2(1)/c
_cod_database_code 4085817

loop_
_symmetry_equiv_pos_as_xyz
'x, y, z'
'-x, y+1/2, -z+1/2'
'-x, -y, -z'
'x, -y-1/2, z-1/2'

loop_
_atom_site_label
_atom_site_type_symbol
_atom_site_fract_x
_atom_site_fract_y
_atom_site_fract_z
_atom_site_U_iso_or_equiv
_atom_site_adp_type
_atom_site_occupancy
_atom_site_symmetry_multiplicity
_atom_site_calc_flag
_atom_site_refinement_flags
Al1 Al 0.75024(8) 0.90110(15) 0.23855(3) 0.0502(3) Uani 1 1 d .
Al2 Al 0.75008(8) 0.40527(15) 0.00890(3) 0.0532(3) Uani 1 1 d .
C1 C 0.8933(3) 0.7892(8) 0.23968(12) 0.0998(16) Uani 1 1 d .
H1A H 0.8876 0.6614 0.2470 0.150 Uiso 1 1 calc R
H1B H 0.9389 0.8533 0.2580 0.150 Uiso 1 1 calc R
H1C H 0.9240 0.7975 0.2146 0.150 Uiso 1 1 calc R
C2 C 0.7334(3) 1.1628(5) 0.25215(10) 0.0702(11) Uani 1 1 d .
H2A H 0.6969 1.2267 0.2314 0.105 Uiso 1 1 calc R
H2B H 0.8034 1.2172 0.2567 0.105 Uiso 1 1 calc R
H2C H 0.6916 1.1728 0.2751 0.105 Uiso 1 1 calc R
C3 C 0.5722(3) 0.6772(4) 0.24699(9) 0.0518(8) Uani 1 1 d .
H3 H 0.5181 0.6026 0.2569 0.062 Uiso 1 1 calc R
C4 C 0.5784(3) 0.7104(4) 0.20696(9) 0.0488(8) Uani 1 1 d .
C5 C 0.5155(3) 0.6538(5) 0.17570(9) 0.0537(8) Uani 1 1 d .
H5 H 0.4539 0.5801 0.1763 0.064 Uiso 1 1 calc R
C6 C 0.5633(2) 0.7300(4) 0.14278(9) 0.0449(8) Uani 1 1 d .
C7 C 0.5387(3) 0.7239(5) 0.10317(9) 0.0537(9) Uani 1 1 d .
H7 H 0.4789 0.6580 0.0940 0.064 Uiso 1 1 calc R
C8 C 0.6035(3) 0.8156(5) 0.07827(9) 0.0594(9) Uani 1 1 d .
H8 H 0.5873 0.8127 0.0520 0.071 Uiso 1 1 calc R
C9 C 0.6942(3) 0.9143(5) 0.09183(9) 0.0594(9) Uani 1 1 d .
H9 H 0.7373 0.9750 0.0742 0.071 Uiso 1 1 calc R
C10 C 0.7212(3) 0.9240(5) 0.13036(9) 0.0526(8) Uani 1 1 d .
H10 H 0.7818 0.9895 0.1389 0.063 Uiso 1 1 calc R
C11 C 0.6547(2) 0.8324(4) 0.15640(8) 0.0426(7) Uani 1 1 d .
C12 C 0.6409(3) 0.7426(4) 0.31062(9) 0.0491(8) Uani 1 1 d .
C13 C 0.5507(3) 0.6810(5) 0.32999(10) 0.0631(10) Uani 1 1 d .
H13 H 0.4913 0.6351 0.3161 0.076 Uiso 1 1 calc R
C14 C 0.5487(4) 0.6876(5) 0.36942(10) 0.0735(11) Uani 1 1 d .
H14 H 0.4876 0.6467 0.3821 0.088 Uiso 1 1 calc R
C15 C 0.6360(4) 0.7539(5) 0.39040(11) 0.0718(11) Uani 1 1 d .
H15 H 0.6343 0.7571 0.4172 0.086 Uiso 1 1 calc R
C16 C 0.7257(3) 0.8154(5) 0.37148(10) 0.0663(10) Uani 1 1 d .
H16 H 0.7850 0.8608 0.3855 0.080 Uiso 1 1 calc R
C17 C 0.7280(3) 0.8100(5) 0.33194(10) 0.0571(9) Uani 1 1 d .
H17 H 0.7889 0.8522 0.3194 0.069 Uiso 1 1 calc R
C18 C 0.9357(3) 0.2484(4) 0.03915(9) 0.0460(8) Uani 1 1 d .
C19 C 0.9998(3) 0.1939(4) 0.07026(9) 0.0491(8) Uani 1 1 d .
H19 H 1.0657 0.1321 0.0693 0.059 Uiso 1 1 calc R
C20 C 0.9464(2) 0.2497(4) 0.10355(9) 0.0426(7) Uani 1 1 d .
C21 C 0.9688(3) 0.2373(4) 0.14337(9) 0.0505(8) Uani 1 1 d .
H21 H 1.0312 0.1782 0.1524 0.061 Uiso 1 1 calc R
C22 C 0.8982(3) 0.3128(5) 0.16856(10) 0.0576(9) Uani 1 1 d .
H22 H 0.9127 0.3045 0.1949 0.069 Uiso 1 1 calc R
C23 C 0.8033(3) 0.4036(5) 0.15520(9) 0.0581(9) Uani 1 1 d .
H23 H 0.7573 0.4561 0.1730 0.070 Uiso 1 1 calc R
C24 C 0.7774(3) 0.4164(4) 0.11691(9) 0.0523(8) Uani 1 1 d .
H24 H 0.7137 0.4734 0.1085 0.063 Uiso 1 1 calc R
C25 C 0.8496(2) 0.3409(4) 0.09073(8) 0.0437(7) Uani 1 1 d .
C26 C 0.9439(3) 0.2261(4) -0.00107(9) 0.0499(8) Uani 1 1 d .
H26 H 1.0054 0.1750 -0.0118 0.060 Uiso 1 1 calc R
C27 C 0.6122(3) 0.2762(7) 0.00915(12) 0.0925(15) Uani 1 1 d .
H27A H 0.6241 0.1458 0.0059 0.139 Uiso 1 1 calc R
H27B H 0.5667 0.3212 -0.0116 0.139 Uiso 1 1 calc R
H27C H 0.5776 0.2977 0.0333 0.139 Uiso 1 1 calc R
C28 C 0.7551(3) 0.6666(5) -0.00589(10) 0.0704(11) Uani 1 1 d .
H28A H 0.7926 0.7360 0.0139 0.106 Uiso 1 1 calc R
H28B H 0.6827 0.7132 -0.0091 0.106 Uiso 1 1 calc R
H28C H 0.7925 0.6789 -0.0297 0.106 Uiso 1 1 calc R
C29 C 0.8667(3) 0.2634(4) -0.06390(9) 0.0493(8) Uani 1 1 d .
C30 C 0.9601(3) 0.2986(5) -0.08374(10) 0.0589(9) Uani 1 1 d .
H30 H 1.0220 0.3376 -0.0704 0.071 Uiso 1 1 calc R
C31 C 0.9623(4) 0.2769(5) -0.12275(10) 0.0672(11) Uani 1 1 d .
H31 H 1.0259 0.3002 -0.1358 0.081 Uiso 1 1 calc R
C32 C 0.8717(4) 0.2210(5) -0.14287(11) 0.0727(12) Uani 1 1 d .
H32 H 0.8737 0.2056 -0.1695 0.087 Uiso 1 1 calc R
C33 C 0.7765(3) 0.1872(5) -0.12346(11) 0.0710(11) Uani 1 1 d .
H33 H 0.7145 0.1500 -0.1370 0.085 Uiso 1 1 calc R
C34 C 0.7745(3) 0.2090(5) -0.08416(10) 0.0606(9) Uani 1 1 d .
H34 H 0.7108 0.1871 -0.0711 0.073 Uiso 1 1 calc R
N1 N 0.66375(19) 0.8224(3) 0.19562(7) 0.0446(6) Uani 1 1 d .
N2 N 0.6450(2) 0.7546(3) 0.26980(7) 0.0477(7) Uani 1 1 d .
N3 N 0.84307(19) 0.3396(3) 0.05120(7) 0.0458(6) Uani 1 1 d .
N4 N 0.8618(2) 0.2799(4) -0.02285(7) 0.0505(7) Uani 1 1 d .

loop_
_atom_site_aniso_label
_atom_site_aniso_U_11
_atom_site_aniso_U_22
_atom_site_aniso_U_33
_atom_site_aniso_U_23
_atom_site_aniso_U_13
_atom_site_aniso_U_12
Al1 0.0414(5) 0.0603(6) 0.0487(6) -0.0053(5) -0.0010(4) -0.0088(5)
Al2 0.0462(6) 0.0638(7) 0.0494(6) 0.0059(5) -0.0028(4) 0.0070(5)
C1 0.056(3) 0.153(5) 0.090(3) -0.020(3) -0.012(2) 0.013(3)
C2 0.088(3) 0.067(2) 0.056(2) -0.0064(18) 0.0083(19) -0.030(2)
C3 0.055(2) 0.0446(18) 0.056(2) 0.0024(16) 0.0055(16) -0.0050(17)
C4 0.0468(19) 0.0440(18) 0.056(2) -0.0040(15) 0.0030(15) -0.0044(15)
C5 0.0461(19) 0.053(2) 0.062(2) -0.0041(16) -0.0031(16) -0.0128(16)
C6 0.0391(18) 0.0427(18) 0.0529(19) -0.0073(14) 0.0009(15) 0.0013(13)
C7 0.050(2) 0.057(2) 0.054(2) -0.0094(16) -0.0054(16) 0.0007(16)
C8 0.065(2) 0.064(2) 0.0483(19) -0.0034(18) -0.0061(17) 0.004(2)
C9 0.066(2) 0.062(2) 0.0501(19) -0.0025(16) 0.0055(17) -0.0067(19)
C10 0.0507(19) 0.053(2) 0.0543(19) -0.0049(16) 0.0033(15) -0.0119(16)
C11 0.0398(17) 0.0395(17) 0.0485(18) -0.0065(14) 0.0001(13) -0.0013(14)
C12 0.061(2) 0.0376(17) 0.0493(19) 0.0032(13) 0.0005(17) 0.0031(15)
C13 0.073(3) 0.060(2) 0.056(2) 0.0046(18) 0.0013(18) -0.019(2)
C14 0.096(3) 0.069(3) 0.056(2) 0.0086(19) 0.010(2) -0.023(2)
C15 0.101(3) 0.067(2) 0.048(2) 0.0035(17) -0.002(2) -0.005(2)
C16 0.074(3) 0.065(2) 0.059(2) -0.0043(19) -0.0116(19) 0.001(2)
C17 0.061(2) 0.053(2) 0.057(2) 0.0031(17) -0.0010(17) -0.0013(18)
C18 0.0447(19) 0.0421(18) 0.0513(19) -0.0007(14) 0.0033(15) 0.0025(14)
C19 0.0425(18) 0.0495(19) 0.0552(19) 0.0015(15) -0.0035(15) 0.0060(15)
C20 0.0425(19) 0.0353(16) 0.0499(19) 0.0028(13) -0.0030(15) -0.0010(13)
C21 0.0419(19) 0.054(2) 0.056(2) 0.0068(15) -0.0079(16) -0.0012(15)
C22 0.063(2) 0.059(2) 0.051(2) 0.0057(17) -0.0050(17) -0.0023(19)
C23 0.060(2) 0.061(2) 0.053(2) 0.0008(17) 0.0084(16) 0.0097(19)
C24 0.0526(19) 0.0520(19) 0.0523(19) 0.0036(15) 0.0047(15) 0.0102(16)
C25 0.0441(18) 0.0375(16) 0.0494(18) 0.0060(13) -0.0021(14) -0.0025(14)
C26 0.049(2) 0.0431(18) 0.058(2) -0.0018(15) 0.0031(16) 0.0058(15)
C27 0.063(3) 0.129(4) 0.085(3) 0.013(3) -0.010(2) -0.015(3)
C28 0.078(3) 0.071(2) 0.062(2) 0.0107(19) 0.0097(19) 0.022(2)
C29 0.060(2) 0.0353(17) 0.053(2) 0.0002(14) -0.0002(17) 0.0019(15)
C30 0.070(2) 0.0474(19) 0.060(2) 0.0010(16) 0.0027(18) -0.0081(18)
C31 0.086(3) 0.057(2) 0.059(2) 0.0035(18) 0.015(2) 0.002(2)
C32 0.110(4) 0.060(2) 0.048(2) -0.0025(17) 0.001(2) 0.014(2)
C33 0.082(3) 0.067(2) 0.063(2) -0.006(2) -0.016(2) 0.000(2)
C34 0.061(2) 0.063(2) 0.058(2) -0.0019(17) -0.0059(17) 0.0017(19)
N1 0.0409(15) 0.0445(15) 0.0482(15) 0.0000(12) -0.0002(11) -0.0089(12)
N2 0.0509(17) 0.0407(15) 0.0516(16) 0.0018(11) 0.0009(13) 0.0007(12)
N3 0.0408(15) 0.0472(15) 0.0495(15) 0.0014(12) 0.0003(11) 0.0064(12)
N4 0.0499(17) 0.0532(16) 0.0483(16) -0.0001(12) -0.0031(13) 0.0012(13)

loop_
_atom_type_symbol
_atom_type_description
_atom_type_scat_dispersion_real
_atom_type_scat_dispersion_imag
_atom_type_scat_source
C C 0.0033 0.0016 'International Tables Vol C Tables 4.2.6.8 and 6.1.1.4'
H H 0.0000 0.0000 'International Tables Vol C Tables 4.2.6.8 and 6.1.1.4'
N N 0.0061 0.0033 'International Tables Vol C Tables 4.2.6.8 and 6.1.1.4'
Al Al 0.0645 0.0514 'International Tables Vol C Tables 4.2.6.8 and 6.1.1.4'

loop_
_geom_angle_atom_site_label_1
_geom_angle_atom_site_label_2
_geom_angle_atom_site_label_3
_geom_angle
N1 Al1 C1 112.79(16)
N1 Al1 C2 114.58(14)
C1 Al1 C2 119.8(2)
N1 Al1 N2 84.59(11)
C1 Al1 N2 111.64(18)
C2 Al1 N2 107.70(13)
N3 Al2 C27 113.08(16)
N3 Al2 C28 114.83(15)
C27 Al2 C28 119.78(19)
N3 Al2 N4 84.23(11)
C27 Al2 N4 113.63(17)
C28 Al2 N4 105.43(14)
Al1 C1 H1A 109.5
Al1 C1 H1B 109.5
H1A C1 H1B 109.5
Al1 C1 H1C 109.5
H1A C1 H1C 109.5
H1B C1 H1C 109.5
Al1 C2 H2A 109.5
Al1 C2 H2B 109.5
H2A C2 H2B 109.5
Al1 C2 H2C 109.5
H2A C2 H2C 109.5
H2B C2 H2C 109.5
N2 C3 C4 118.1(3)
N2 C3 H3 121.0
C4 C3 H3 121.0
C5 C4 N1 111.5(3)
C5 C4 C3 132.9(3)
N1 C4 C3 115.7(3)
C4 C5 C6 106.4(3)
C4 C5 H5 126.8
C6 C5 H5 126.8
C7 C6 C5 134.2(3)
C7 C6 C11 119.7(3)
C5 C6 C11 106.1(3)
C8 C7 C6 119.2(3)
C8 C7 H7 120.4
C6 C7 H7 120.4
C7 C8 C9 120.8(3)
C7 C8 H8 119.6
C9 C8 H8 119.6
C10 C9 C8 121.9(3)
C10 C9 H9 119.0
C8 C9 H9 119.0
C9 C10 C11 118.1(3)
C9 C10 H10 121.0
C11 C10 H10 121.0
N1 C11 C10 129.2(3)
N1 C11 C6 110.6(3)
C10 C11 C6 120.3(3)
C17 C12 C13 118.6(3)
C17 C12 N2 117.9(3)
C13 C12 N2 123.3(3)
C14 C13 C12 120.3(4)
C14 C13 H13 119.8
C12 C13 H13 119.8
C13 C14 C15 120.6(4)
C13 C14 H14 119.7
C15 C14 H14 119.7
C16 C15 C14 119.5(4)
C16 C15 H15 120.3
C14 C15 H15 120.3
C17 C16 C15 120.1(4)
C17 C16 H16 119.9
C15 C16 H16 119.9
C16 C17 C12 120.8(4)
C16 C17 H17 119.6
C12 C17 H17 119.6
C19 C18 N3 111.2(3)
C19 C18 C26 133.5(3)
N3 C18 C26 115.3(3)
C18 C19 C20 106.8(3)
C18 C19 H19 126.6
C20 C19 H19 126.6
C19 C20 C21 134.8(3)
C19 C20 C25 106.4(3)
C21 C20 C25 118.8(3)
C22 C21 C20 119.3(3)
C22 C21 H21 120.4
C20 C21 H21 120.4
C21 C22 C23 121.0(3)
C21 C22 H22 119.5
C23 C22 H22 119.5
C24 C23 C22 121.8(3)
C24 C23 H23 119.1
C22 C23 H23 119.1
C23 C24 C25 117.8(3)
C23 C24 H24 121.1
C25 C24 H24 121.1
N3 C25 C24 128.9(3)
N3 C25 C20 109.8(3)
C24 C25 C20 121.3(3)
N4 C26 C18 117.7(3)
N4 C26 H26 121.1
C18 C26 H26 121.1
Al2 C27 H27A 109.5
Al2 C27 H27B 109.5
H27A C27 H27B 109.5
Al2 C27 H27C 109.5
H27A C27 H27C 109.5
H27B C27 H27C 109.5
Al2 C28 H28A 109.5
Al2 C28 H28B 109.5
H28A C28 H28B 109.5
Al2 C28 H28C 109.5
H28A C28 H28C 109.5
H28B C28 H28C 109.5
C30 C29 C34 119.2(3)
C30 C29 N4 122.3(3)
C34 C29 N4 118.5(3)
C31 C30 C29 120.6(4)
C31 C30 H30 119.7
C29 C30 H30 119.7
C30 C31 C32 120.4(4)
C30 C31 H31 119.8
C32 C31 H31 119.8
C31 C32 C33 119.8(4)
C31 C32 H32 120.1
C33 C32 H32 120.1
C34 C33 C32 119.6(4)
C34 C33 H33 120.2
C32 C33 H33 120.2
C33 C34 C29 120.3(4)
C33 C34 H34 119.8
C29 C34 H34 119.8
C11 N1 C4 105.4(2)
C11 N1 Al1 142.9(2)
C4 N1 Al1 111.7(2)
C3 N2 C12 122.4(3)
C3 N2 Al1 110.0(2)
C12 N2 Al1 127.4(2)
C25 N3 C18 105.8(2)
C25 N3 Al2 142.2(2)
C18 N3 Al2 111.9(2)
C26 N4 C29 120.0(3)
C26 N4 Al2 110.6(2)
C29 N4 Al2 129.0(2)

loop_
_geom_bond_atom_site_label_1
_geom_bond_atom_site_label_2
_geom_bond_distance
Al1 N1 1.901(2)
Al1 C1 1.944(4)
Al1 C2 1.960(4)
Al1 N2 2.011(3)
Al2 N3 1.904(3)
Al2 C27 1.942(4)
Al2 C28 1.957(4)
Al2 N4 2.001(3)
C1 H1A 0.9600
C1 H1B 0.9600
C1 H1C 0.9600
C2 H2A 0.9600
C2 H2B 0.9600
C2 H2C 0.9600
C3 N2 1.311(4)
C3 C4 1.413(4)
C3 H3 0.9300
C4 C5 1.382(4)
C4 N1 1.393(4)
C5 C6 1.408(4)
C5 H5 0.9300
C6 C7 1.401(4)
C6 C11 1.422(4)
C7 C8 1.362(4)
C7 H7 0.9300
C8 C9 1.401(5)
C8 H8 0.9300
C9 C10 1.372(4)
C9 H9 0.9300
C10 C11 1.400(4)
C10 H10 0.9300
C11 N1 1.364(4)
C12 C17 1.381(4)
C12 C13 1.387(5)
C12 N2 1.421(4)
C13 C14 1.369(5)
C13 H13 0.9300
C14 C15 1.375(5)
C14 H14 0.9300
C15 C16 1.375(5)
C15 H15 0.9300
C16 C17 1.373(4)
C16 H16 0.9300
C17 H17 0.9300
C18 C19 1.382(4)
C18 N3 1.393(4)
C18 C26 1.410(4)
C19 C20 1.402(4)
C19 H19 0.9300
C20 C21 1.406(4)
C20 C25 1.428(4)
C21 C22 1.362(4)
C21 H21 0.9300
C22 C23 1.414(4)
C22 H22 0.9300
C23 C24 1.363(4)
C23 H23 0.9300
C24 C25 1.398(4)
C24 H24 0.9300
C25 N3 1.372(4)
C26 N4 1.311(4)
C26 H26 0.9300
C27 H27A 0.9600
C27 H27B 0.9600
C27 H27C 0.9600
C28 H28A 0.9600
C28 H28B 0.9600
C28 H28C 0.9600
C29 C30 1.380(5)
C29 C34 1.382(5)
C29 N4 1.432(4)
C30 C31 1.363(5)
C30 H30 0.9300
C31 C32 1.369(5)
C31 H31 0.9300
C32 C33 1.389(5)
C32 H32 0.9300
C33 C34 1.373(5)
C33 H33 0.9300
C34 H34 0.9300
